data_4087225
loop_
_publ_author_name
'Ji, Xiaoxiao'
'Yang, Dawei'
'Tong, Peng'
'Li, Jianzhe'
'Wang, Baomin'
'Qu, Jingping'

_publ_section_title
;
 C--H Activation of Cp* Ligand Coordinated to Ruthenium Center: Synthesis
 and Reactivity of a Thiolate-Bridged Diruthenium Complex Featuring
 Fulvene-like Cp* Ligand
;
_journal_name_full Organometallics
_journal_paper_doi 10.1021/acs.organomet.7b00091
_journal_year 2017
_chemical_formula_sum 'C31 H42 F6 N P Ru2 S2'
_chemical_formula_weight 839.89
_chemical_name_systematic
; 
 ? 
;
_space_group_IT_number 14
_symmetry_cell_setting monoclinic
_symmetry_space_group_name_Hall '-P 2yn'
_symmetry_space_group_name_H-M 'P 1 21/n 1'
_atom_sites_solution_hydrogens geom
_atom_sites_solution_primary direct
_atom_sites_solution_secondary difmap
_audit_creation_method SHELXL-97
_cell_angle_alpha 90.00
_cell_angle_beta 105.3340(10)
_cell_angle_gamma 90.00
_cell_formula_units_Z 4
_cell_length_a 8.6965(6)
_cell_length_b 27.3649(18)
_cell_length_c 15.0412(10)
_cell_measurement_reflns_used 9997
_cell_measurement_temperature 300(2)
_cell_measurement_theta_max 37.0
_cell_measurement_theta_min 4.4
_cell_volume 3452.1(4)
_computing_cell_refinement 'Bruker SMART'
_computing_data_collection 'Bruker SMART'
_computing_data_reduction 'Bruker SAINT'
_computing_molecular_graphics 'Bruker SHELXTL'
_computing_publication_material 'Bruker SHELXTL'
_computing_structure_refinement 'Bruker SHELXTL'
_computing_structure_solution 'Bruker SHELXTL'
_diffrn_ambient_temperature 300(2)
_diffrn_measured_fraction_theta_full 0.990
_diffrn_measured_fraction_theta_max 0.990
_diffrn_measurement_device_type 'CCD area detector'
_diffrn_measurement_method 'phi and omega scans'
_diffrn_radiation_monochromator graphite
_diffrn_radiation_source 'fine-focus sealed tube'
_diffrn_radiation_type MoK\a
_diffrn_radiation_wavelength 0.71073
_diffrn_reflns_av_R_equivalents 0.0219
_diffrn_reflns_av_sigmaI/netI 0.0212
_diffrn_reflns_limit_h_max 9
_diffrn_reflns_limit_h_min -10
_diffrn_reflns_limit_k_max 31
_diffrn_reflns_limit_k_min -31
_diffrn_reflns_limit_l_max 17
_diffrn_reflns_limit_l_min -16
_diffrn_reflns_number 19401
_diffrn_reflns_theta_full 24.50
_diffrn_reflns_theta_max 24.50
_diffrn_reflns_theta_min 4.43
_exptl_absorpt_coefficient_mu 1.097
_exptl_absorpt_correction_T_max 0.7415
_exptl_absorpt_correction_T_min 0.7135
_exptl_absorpt_correction_type empirical
_exptl_absorpt_process_details SADABS
_exptl_crystal_colour black
_exptl_crystal_density_diffrn 1.616
_exptl_crystal_density_method 'not measured'
_exptl_crystal_description block
_exptl_crystal_F_000 1696
_exptl_crystal_size_max 0.33
_exptl_crystal_size_mid 0.31
_exptl_crystal_size_min 0.29
_refine_diff_density_max 1.027
_refine_diff_density_min -0.502
_refine_diff_density_rms 0.081
_refine_ls_extinction_method none
_refine_ls_goodness_of_fit_ref 1.165
_refine_ls_hydrogen_treatment 'riding mode'
_refine_ls_matrix_type full
_refine_ls_number_parameters 404
_refine_ls_number_reflns 5689
_refine_ls_number_restraints 48
_refine_ls_restrained_S_all 1.164
_refine_ls_R_factor_all 0.0413
_refine_ls_R_factor_gt 0.0365
_refine_ls_shift/su_max 0.033
_refine_ls_shift/su_mean 0.001
_refine_ls_structure_factor_coef Fsqd
_refine_ls_weighting_details 'calc w=1/[\s^2^(Fo^2^)+(0.1000P)^2^+0.0000P] where P=(Fo^2^+2Fc^2^)/3'
_refine_ls_weighting_scheme calc
_refine_ls_wR_factor_gt 0.1302
_refine_ls_wR_factor_ref 0.1350
_reflns_number_gt 5141
_reflns_number_total 5689
_reflns_threshold_expression >2sigma(I)
_cod_data_source_file om7b00091_si_002.cif
_cod_data_source_block 7[PF6]
_cod_depositor_comments
;
The following automatic conversions were performed:

'_symmetry_cell_setting' value 'Monoclinic' changed to 'monoclinic'
according to
/home/data/users/saulius/crontab/automatic-downloads/rss-feeds/ACS/lib/dictionaries/cif_core.dic
dictionary named 'cif_core.dic' version 2.4.2 from 2011-04-26.

Automatic conversion script
Id: cif_fix_values 4973 2017-02-22 13:04:09Z antanas 
;
_cod_original_sg_symbol_H-M 'P2(1)/n  '
_cod_database_code 4087225

loop_
_symmetry_equiv_pos_as_xyz
'x, y, z'
'-x+1/2, y+1/2, -z+1/2'
'-x, -y, -z'
'x-1/2, -y-1/2, z-1/2'

loop_
_atom_site_label
_atom_site_type_symbol
_atom_site_fract_x
_atom_site_fract_y
_atom_site_fract_z
_atom_site_U_iso_or_equiv
_atom_site_adp_type
_atom_site_occupancy
_atom_site_symmetry_multiplicity
_atom_site_calc_flag
_atom_site_refinement_flags
_atom_site_disorder_assembly
_atom_site_disorder_group
Ru1 Ru 0.93191(3) 0.560262(11) 0.22714(2) 0.03021(15) Uani 1 1 d . . .
Ru2 Ru 0.80307(4) 0.608940(11) 0.34960(2) 0.03085(15) Uani 1 1 d . . .
S1 S 0.66602(11) 0.58696(4) 0.19802(7) 0.0341(2) Uani 1 1 d . . .
S2 S 0.96333(12) 0.64566(4) 0.26382(7) 0.0382(3) Uani 1 1 d . . .
C15 C 0.9676(5) 0.55253(14) 0.4191(3) 0.0372(9) Uani 1 1 d . . .
C25 C 0.6731(5) 0.64389(16) 0.1416(3) 0.0393(10) Uani 1 1 d . . .
C11 C 0.8071(5) 0.53930(15) 0.4209(3) 0.0416(10) Uani 1 1 d . . .
C14 C 1.0056(5) 0.59799(16) 0.4689(3) 0.0434(10) Uani 1 1 d . . .
N1 N 0.5933(5) 0.70176(16) 0.3420(3) 0.0605(11) Uani 1 1 d . . .
C31 C 0.6675(6) 0.66771(18) 0.3436(3) 0.0468(10) Uani 1 1 d . A .
C20 C 1.0611(5) 0.53068(17) 0.3636(3) 0.0478(11) Uani 1 1 d . . .
H20A H 1.0573 0.4953 0.3650 0.057 Uiso 1 1 calc R . .
H20B H 1.1712 0.5415 0.3820 0.057 Uiso 1 1 calc R . .
C26 C 0.8123(5) 0.67070(15) 0.1720(3) 0.0408(10) Uani 1 1 d . . .
C21 C 0.8270(7) 0.71565(18) 0.1326(4) 0.0581(13) Uani 1 1 d . . .
H21A H 0.9188 0.7343 0.1538 0.070 Uiso 1 1 calc R . .
C13 C 0.8727(6) 0.61104(16) 0.5009(3) 0.0483(11) Uani 1 1 d . . .
C16 C 0.7234(6) 0.49353(18) 0.3786(4) 0.0576(13) Uani 1 1 d . . .
H16A H 0.7435 0.4679 0.4236 0.086 Uiso 1 1 calc R . .
H16B H 0.7623 0.4840 0.3271 0.086 Uiso 1 1 calc R . .
H16C H 0.6107 0.4995 0.3579 0.086 Uiso 1 1 calc R . .
C5 C 0.9922(6) 0.48536(17) 0.1788(4) 0.0526(12) Uani 1 1 d . . .
C24 C 0.5500(6) 0.6607(2) 0.0693(3) 0.0572(13) Uani 1 1 d . . .
H24A H 0.4579 0.6423 0.0470 0.069 Uiso 1 1 calc R . .
C12 C 0.7494(6) 0.57474(18) 0.4719(3) 0.0487(11) Uani 1 1 d . . .
C22 C 0.7036(10) 0.7323(2) 0.0613(4) 0.0772(19) Uani 1 1 d . . .
H22A H 0.7137 0.7622 0.0338 0.093 Uiso 1 1 calc R . .
C1 C 1.1224(5) 0.51845(18) 0.1867(3) 0.0497(11) Uani 1 1 d . . .
C6 C 1.2929(6) 0.5098(3) 0.2389(5) 0.083(2) Uani 1 1 d . . .
H6A H 1.3442 0.4901 0.2023 0.124 Uiso 1 1 calc R . .
H6B H 1.2963 0.4932 0.2956 0.124 Uiso 1 1 calc R . .
H6C H 1.3472 0.5406 0.2521 0.124 Uiso 1 1 calc R . .
C2 C 1.0691(7) 0.55720(17) 0.1247(4) 0.0564(13) Uani 1 1 d . . .
C3 C 0.9069(7) 0.5482(2) 0.0805(3) 0.0659(16) Uani 1 1 d . . .
C19 C 1.1606(6) 0.6252(2) 0.4861(4) 0.0669(15) Uani 1 1 d . . .
H19A H 1.2314 0.6143 0.5429 0.100 Uiso 1 1 calc R . .
H19B H 1.1412 0.6596 0.4900 0.100 Uiso 1 1 calc R . .
H19C H 1.2081 0.6193 0.4363 0.100 Uiso 1 1 calc R . .
C23 C 0.5687(8) 0.7062(2) 0.0308(4) 0.0734(18) Uani 1 1 d . . .
H23A H 0.4865 0.7185 -0.0167 0.088 Uiso 1 1 calc R . .
C10 C 1.0027(10) 0.4356(2) 0.2234(5) 0.088(2) Uani 1 1 d . . .
H10A H 1.0316 0.4117 0.1839 0.132 Uiso 1 1 calc R . .
H10B H 0.9012 0.4272 0.2331 0.132 Uiso 1 1 calc R . .
H10C H 1.0820 0.4362 0.2816 0.132 Uiso 1 1 calc R . .
C4 C 0.8598(6) 0.5041(2) 0.1149(4) 0.0606(14) Uani 1 1 d . . .
C18 C 0.8658(9) 0.6541(2) 0.5630(4) 0.0783(19) Uani 1 1 d . . .
H18A H 0.9043 0.6443 0.6262 0.117 Uiso 1 1 calc R . .
H18B H 0.7577 0.6652 0.5516 0.117 Uiso 1 1 calc R . .
H18C H 0.9312 0.6801 0.5504 0.117 Uiso 1 1 calc R . .
C7 C 1.1710(12) 0.5990(3) 0.1053(7) 0.112(3) Uani 1 1 d . . .
H7A H 1.2192 0.5895 0.0574 0.168 Uiso 1 1 calc R . .
H7B H 1.2527 0.6066 0.1603 0.168 Uiso 1 1 calc R . .
H7C H 1.1052 0.6272 0.0859 0.168 Uiso 1 1 calc R . .
C17 C 0.5939(7) 0.5729(3) 0.4953(4) 0.0779(18) Uani 1 1 d . . .
H17A H 0.6066 0.5558 0.5526 0.117 Uiso 1 1 calc R . .
H17B H 0.5173 0.5560 0.4474 0.117 Uiso 1 1 calc R . .
H17C H 0.5573 0.6055 0.5010 0.117 Uiso 1 1 calc R . .
C9 C 0.6996(8) 0.4801(3) 0.0838(6) 0.115(3) Uani 1 1 d . . .
H9A H 0.6998 0.4574 0.0351 0.173 Uiso 1 1 calc R . .
H9B H 0.6193 0.5045 0.0616 0.173 Uiso 1 1 calc R . .
H9C H 0.6771 0.4630 0.1346 0.173 Uiso 1 1 calc R . .
C8 C 0.8041(11) 0.5765(3) 0.0001(4) 0.119(4) Uani 1 1 d . . .
H8A H 0.8175 0.5633 -0.0565 0.179 Uiso 1 1 calc R . .
H8B H 0.8354 0.6102 0.0053 0.179 Uiso 1 1 calc R . .
H8C H 0.6943 0.5738 0.0007 0.179 Uiso 1 1 calc R . .
C36 C 0.3814(18) 0.7378(6) 0.3924(12) 0.091(4) Uani 0.503(9) 1 d PDU A 1
H36A H 0.4406 0.7404 0.4559 0.137 Uiso 0.503(9) 1 calc PR A 1
H36B H 0.3324 0.7061 0.3817 0.137 Uiso 0.503(9) 1 calc PR A 1
H36C H 0.3004 0.7626 0.3786 0.137 Uiso 0.503(9) 1 calc PR A 1
C37 C 0.595(3) 0.7874(10) 0.367(2) 0.168(7) Uani 0.503(9) 1 d PD A 1
H37A H 0.6680 0.7798 0.4250 0.252 Uiso 0.503(9) 1 calc PR A 1
H37B H 0.5309 0.8150 0.3738 0.252 Uiso 0.503(9) 1 calc PR A 1
H37C H 0.6540 0.7952 0.3228 0.252 Uiso 0.503(9) 1 calc PR A 1
C38 C 0.3681(19) 0.7406(6) 0.2284(11) 0.100(3) Uani 0.503(9) 1 d PD A 1
H38A H 0.3401 0.7070 0.2140 0.150 Uiso 0.503(9) 1 calc PR A 1
H38B H 0.4202 0.7535 0.1846 0.150 Uiso 0.503(9) 1 calc PR A 1
H38C H 0.2733 0.7592 0.2257 0.150 Uiso 0.503(9) 1 calc PR A 1
C30 C 0.4895(7) 0.7443(2) 0.3331(4) 0.0651(14) Uani 0.503(9) 1 d PDU A 1
C36' C 0.334(2) 0.7243(8) 0.3213(17) 0.139(7) Uani 0.497(9) 1 d PDU A 2
H36D H 0.2964 0.7112 0.2603 0.208 Uiso 0.497(9) 1 calc PR A 2
H36E H 0.2627 0.7495 0.3302 0.208 Uiso 0.497(9) 1 calc PR A 2
H36F H 0.3380 0.6988 0.3657 0.208 Uiso 0.497(9) 1 calc PR A 2
C37' C 0.520(3) 0.7657(10) 0.4398(18) 0.168(7) Uani 0.497(9) 1 d PDU A 2
H37D H 0.6233 0.7811 0.4582 0.252 Uiso 0.497(9) 1 calc PR A 2
H37E H 0.5166 0.7393 0.4810 0.252 Uiso 0.497(9) 1 calc PR A 2
H37F H 0.4394 0.7892 0.4417 0.252 Uiso 0.497(9) 1 calc PR A 2
C38' C 0.5513(19) 0.7811(6) 0.2880(13) 0.100(3) Uani 0.497(9) 1 d PDU A 2
H38D H 0.5368 0.7722 0.2246 0.150 Uiso 0.497(9) 1 calc PR A 2
H38E H 0.6630 0.7851 0.3171 0.150 Uiso 0.497(9) 1 calc PR A 2
H38F H 0.4966 0.8112 0.2914 0.150 Uiso 0.497(9) 1 calc PR A 2
C30' C 0.4895(7) 0.7443(2) 0.3331(4) 0.0651(14) Uani 0.497(9) 1 d PDU A 2
P1 P 1.49886(17) 0.64334(5) 0.75200(10) 0.0623(4) Uani 1 1 d . . .
F6 F 1.5079(8) 0.67056(19) 0.6621(4) 0.139(2) Uani 1 1 d . . .
F5 F 1.4992(8) 0.6951(2) 0.7964(4) 0.158(2) Uani 1 1 d . . .
F4 F 1.3147(5) 0.6437(3) 0.7163(4) 0.164(3) Uani 1 1 d . . .
F3 F 1.4942(9) 0.59477(18) 0.7008(5) 0.171(3) Uani 1 1 d . . .
F2 F 1.6814(5) 0.6424(2) 0.7889(6) 0.182(3) Uani 1 1 d . . .
F1 F 1.4883(10) 0.6176(3) 0.8405(4) 0.192(3) Uani 1 1 d . . .

loop_
_atom_site_aniso_label
_atom_site_aniso_U_11
_atom_site_aniso_U_22
_atom_site_aniso_U_33
_atom_site_aniso_U_23
_atom_site_aniso_U_13
_atom_site_aniso_U_12
Ru1 0.0265(2) 0.0300(2) 0.0321(2) -0.00068(12) 0.00414(14) 0.00302(11)
Ru2 0.0361(2) 0.0271(2) 0.0295(2) 0.00361(12) 0.00883(15) 0.00290(12)
S1 0.0278(5) 0.0360(5) 0.0356(5) 0.0041(4) 0.0033(4) 0.0026(4)
S2 0.0396(5) 0.0334(5) 0.0423(6) 0.0008(4) 0.0119(4) -0.0060(4)
C15 0.039(2) 0.032(2) 0.032(2) 0.0069(16) -0.0050(17) 0.0038(16)
C25 0.045(2) 0.040(2) 0.033(2) 0.0104(17) 0.0101(17) 0.0163(18)
C11 0.050(2) 0.034(2) 0.037(2) 0.0100(18) 0.0049(18) -0.0040(18)
C14 0.047(2) 0.040(2) 0.035(2) 0.0020(18) -0.0039(18) -0.0054(19)
N1 0.075(3) 0.049(2) 0.070(3) 0.015(2) 0.041(2) 0.030(2)
C31 0.061(3) 0.047(3) 0.037(2) 0.0102(19) 0.021(2) 0.010(2)
C20 0.048(2) 0.048(3) 0.039(2) -0.001(2) -0.0045(19) 0.012(2)
C26 0.057(3) 0.034(2) 0.038(2) 0.0056(18) 0.0238(19) 0.0072(19)
C21 0.084(3) 0.042(3) 0.061(3) 0.014(2) 0.041(3) 0.005(2)
C13 0.077(3) 0.037(2) 0.030(2) -0.0011(18) 0.014(2) 0.001(2)
C16 0.061(3) 0.043(3) 0.057(3) 0.010(2) -0.004(2) -0.016(2)
C5 0.060(3) 0.039(2) 0.063(3) -0.013(2) 0.024(2) 0.009(2)
C24 0.056(3) 0.073(3) 0.042(3) 0.018(2) 0.012(2) 0.029(3)
C12 0.064(3) 0.051(3) 0.035(2) 0.016(2) 0.019(2) 0.006(2)
C22 0.124(6) 0.053(3) 0.072(4) 0.033(3) 0.055(4) 0.034(4)
C1 0.041(2) 0.059(3) 0.049(3) -0.016(2) 0.013(2) 0.011(2)
C6 0.040(3) 0.112(5) 0.095(5) -0.024(4) 0.014(3) 0.018(3)
C2 0.073(3) 0.045(3) 0.065(3) -0.006(2) 0.041(3) 0.002(2)
C3 0.077(4) 0.087(4) 0.034(3) -0.001(3) 0.014(2) 0.037(3)
C19 0.062(3) 0.062(3) 0.061(3) 0.000(3) -0.010(3) -0.019(3)
C23 0.096(4) 0.074(4) 0.056(3) 0.032(3) 0.030(3) 0.047(4)
C10 0.127(6) 0.050(3) 0.095(5) -0.014(3) 0.042(4) 0.013(3)
C4 0.050(3) 0.070(3) 0.056(3) -0.028(3) 0.005(2) 0.005(2)
C18 0.141(6) 0.052(3) 0.044(3) -0.011(3) 0.028(3) 0.012(3)
C7 0.158(8) 0.085(5) 0.137(7) 0.006(5) 0.118(7) -0.008(5)
C17 0.074(4) 0.113(5) 0.056(3) 0.018(3) 0.034(3) 0.000(4)
C9 0.062(4) 0.137(7) 0.130(7) -0.084(6) -0.002(4) -0.019(4)
C8 0.162(8) 0.155(7) 0.033(3) 0.006(4) 0.013(4) 0.098(7)
C36 0.091(4) 0.091(4) 0.091(4) 0.0001(10) 0.0254(15) 0.0010(10)
C37 0.168(7) 0.168(7) 0.168(7) -0.0002(10) 0.044(2) 0.0006(10)
C38 0.100(3) 0.099(3) 0.100(3) 0.0005(10) 0.0270(13) 0.0020(10)
C30 0.0659(16) 0.0636(16) 0.0677(16) -0.0001(10) 0.0208(10) 0.0031(10)
C36' 0.138(7) 0.139(7) 0.139(7) 0.0001(10) 0.036(2) 0.0001(10)
C37' 0.168(7) 0.168(7) 0.168(7) -0.0002(10) 0.044(2) 0.0006(10)
C38' 0.100(3) 0.099(3) 0.100(3) 0.0005(10) 0.0270(13) 0.0020(10)
C30' 0.0659(16) 0.0636(16) 0.0677(16) -0.0001(10) 0.0208(10) 0.0031(10)
P1 0.0616(8) 0.0543(8) 0.0626(9) -0.0078(6) 0.0016(7) -0.0011(6)
F6 0.223(6) 0.106(3) 0.112(4) 0.021(3) 0.084(4) 0.018(4)
F5 0.242(7) 0.104(4) 0.120(4) -0.046(3) 0.032(4) 0.018(4)
F4 0.063(2) 0.281(8) 0.133(4) -0.014(5) 0.000(3) 0.008(4)
F3 0.223(6) 0.066(3) 0.202(7) -0.058(4) 0.019(5) -0.004(3)
F2 0.063(3) 0.152(5) 0.292(9) 0.020(5) -0.019(4) -0.007(3)
F1 0.238(7) 0.228(7) 0.086(4) 0.054(4) 0.001(4) -0.092(6)

loop_
_atom_type_symbol
_atom_type_description
_atom_type_scat_dispersion_real
_atom_type_scat_dispersion_imag
_atom_type_scat_source
C C 0.0033 0.0016 'International Tables Vol C Tables 4.2.6.8 and 6.1.1.4'
H H 0.0000 0.0000 'International Tables Vol C Tables 4.2.6.8 and 6.1.1.4'
N N 0.0061 0.0033 'International Tables Vol C Tables 4.2.6.8 and 6.1.1.4'
F F 0.0171 0.0103 'International Tables Vol C Tables 4.2.6.8 and 6.1.1.4'
P P 0.1023 0.0942 'International Tables Vol C Tables 4.2.6.8 and 6.1.1.4'
S S 0.1246 0.1234 'International Tables Vol C Tables 4.2.6.8 and 6.1.1.4'
Ru Ru -1.2594 0.8363 'International Tables Vol C Tables 4.2.6.8 and 6.1.1.4'

loop_
_geom_angle_atom_site_label_1
_geom_angle_atom_site_label_2
_geom_angle_atom_site_label_3
_geom_angle
C2 Ru1 C3 37.8(2)
C2 Ru1 C20 113.6(2)
C3 Ru1 C20 140.43(18)
C2 Ru1 C1 37.19(19)
C3 Ru1 C1 61.90(18)
C20 Ru1 C1 80.41(17)
C2 Ru1 C4 62.6(2)
C3 Ru1 C4 37.2(2)
C20 Ru1 C4 114.7(2)
C1 Ru1 C4 61.53(18)
C2 Ru1 C5 61.75(18)
C3 Ru1 C5 60.8(2)
C20 Ru1 C5 82.17(18)
C1 Ru1 C5 36.97(18)
C4 Ru1 C5 35.71(19)
C2 Ru1 S1 124.99(16)
C3 Ru1 S1 91.63(14)
C20 Ru1 S1 121.24(13)
C1 Ru1 S1 150.97(12)
C4 Ru1 S1 90.41(13)
C5 Ru1 S1 121.13(13)
C2 Ru1 S2 98.58(13)
C3 Ru1 S2 110.77(18)
C20 Ru1 S2 98.27(13)
C1 Ru1 S2 121.03(13)
C4 Ru1 S2 146.22(17)
C5 Ru1 S2 157.84(13)
S1 Ru1 S2 77.70(4)
C2 Ru1 Ru2 152.70(12)
C3 Ru1 Ru2 143.42(13)
C20 Ru1 Ru2 75.67(12)
C1 Ru1 Ru2 154.05(12)
C4 Ru1 Ru2 139.02(14)
C5 Ru1 Ru2 145.06(13)
S1 Ru1 Ru2 54.41(3)
S2 Ru1 Ru2 54.15(3)
C31 Ru2 C14 119.41(18)
C31 Ru2 C15 154.87(17)
C14 Ru2 C15 38.76(16)
C31 Ru2 C11 131.54(18)
C14 Ru2 C11 64.56(16)
C15 Ru2 C11 38.83(16)
C31 Ru2 C13 91.36(18)
C14 Ru2 C13 37.62(19)
C15 Ru2 C13 63.52(17)
C11 Ru2 C13 63.22(16)
C31 Ru2 C12 97.29(18)
C14 Ru2 C12 63.93(18)
C15 Ru2 C12 63.78(17)
C11 Ru2 C12 37.31(18)
C13 Ru2 C12 38.11(18)
C31 Ru2 S1 91.16(14)
C14 Ru2 S1 148.76(13)
C15 Ru2 S1 112.61(11)
C11 Ru2 S1 101.01(12)
C13 Ru2 S1 160.17(13)
C12 Ru2 S1 122.08(14)
C31 Ru2 S2 93.43(13)
C14 Ru2 S2 92.48(13)
C15 Ru2 S2 99.02(12)
C11 Ru2 S2 134.86(13)
C13 Ru2 S2 120.98(14)
C12 Ru2 S2 156.39(13)
S1 Ru2 S2 78.48(4)
C31 Ru2 Ru1 135.04(12)
C14 Ru2 Ru1 95.84(13)
C15 Ru2 Ru1 69.18(12)
C11 Ru2 Ru1 87.10(12)
C13 Ru2 Ru1 131.26(13)
C12 Ru2 Ru1 124.37(13)
S1 Ru2 Ru1 54.36(2)
S2 Ru2 Ru1 55.53(3)
C25 S1 Ru1 101.77(14)
C25 S1 Ru2 99.51(14)
Ru1 S1 Ru2 71.23(3)
C26 S2 Ru2 99.64(14)
C26 S2 Ru1 100.46(14)
Ru2 S2 Ru1 70.32(3)
C20 C15 C14 124.8(4)
C20 C15 C11 126.9(4)
C14 C15 C11 107.2(4)
C20 C15 Ru2 114.6(3)
C14 C15 Ru2 70.7(2)
C11 C15 Ru2 70.8(2)
C26 C25 C24 120.6(4)
C26 C25 S1 116.3(3)
C24 C25 S1 123.1(4)
C12 C11 C15 108.7(4)
C12 C11 C16 127.0(4)
C15 C11 C16 124.2(4)
C12 C11 Ru2 72.8(2)
C15 C11 Ru2 70.3(2)
C16 C11 Ru2 125.2(3)
C13 C14 C15 107.4(4)
C13 C14 C19 126.5(5)
C15 C14 C19 126.1(5)
C13 C14 Ru2 71.9(3)
C15 C14 Ru2 70.5(2)
C19 C14 Ru2 124.5(3)
C31 N1 C30 175.5(6)
N1 C31 Ru2 178.1(5)
C15 C20 Ru1 99.2(3)
C25 C26 C21 120.0(4)
C25 C26 S2 117.1(3)
C21 C26 S2 122.9(4)
C22 C21 C26 119.1(6)
C14 C13 C12 109.5(4)
C14 C13 C18 125.2(5)
C12 C13 C18 125.1(5)
C14 C13 Ru2 70.5(2)
C12 C13 Ru2 71.9(3)
C18 C13 Ru2 127.9(3)
C4 C5 C1 108.5(5)
C4 C5 C10 125.6(6)
C1 C5 C10 125.5(5)
C4 C5 Ru1 70.7(3)
C1 C5 Ru1 69.4(2)
C10 C5 Ru1 131.4(4)
C25 C24 C23 118.0(6)
C11 C12 C13 107.2(4)
C11 C12 C17 125.7(5)
C13 C12 C17 127.1(5)
C11 C12 Ru2 69.9(2)
C13 C12 Ru2 70.0(3)
C17 C12 Ru2 127.9(4)
C23 C22 C21 121.2(5)
C2 C1 C5 107.9(4)
C2 C1 C6 124.9(5)
C5 C1 C6 126.5(5)
C2 C1 Ru1 69.8(3)
C5 C1 Ru1 73.6(2)
C6 C1 Ru1 129.9(4)
C3 C2 C1 107.0(5)
C3 C2 C7 126.9(6)
C1 C2 C7 126.0(6)
C3 C2 Ru1 71.0(3)
C1 C2 Ru1 73.0(3)
C7 C2 Ru1 124.1(4)
C2 C3 C4 109.1(4)
C2 C3 C8 126.2(7)
C4 C3 C8 124.2(7)
C2 C3 Ru1 71.2(3)
C4 C3 Ru1 73.8(3)
C8 C3 Ru1 127.6(4)
C22 C23 C24 121.1(5)
C5 C4 C3 107.5(5)
C5 C4 C9 125.9(6)
C3 C4 C9 126.5(6)
C5 C4 Ru1 73.6(3)
C3 C4 Ru1 69.0(3)
C9 C4 Ru1 125.9(4)
N1 C30 C36 109.1(7)
N1 C30 C37 106.8(11)
C36 C30 C37 108.9(14)
N1 C30 C38 105.3(7)
C36 C30 C38 102.8(9)
C37 C30 C38 123.4(13)
F3 P1 F1 92.2(4)
F3 P1 F2 93.2(4)
F1 P1 F2 88.4(4)
F3 P1 F4 86.8(4)
F1 P1 F4 90.6(4)
F2 P1 F4 179.0(4)
F3 P1 F6 88.8(4)
F1 P1 F6 178.8(4)
F2 P1 F6 92.1(4)
F4 P1 F6 88.9(4)
F3 P1 F5 175.3(4)
F1 P1 F5 92.2(4)
F2 P1 F5 88.6(4)
F4 P1 F5 91.6(4)
F6 P1 F5 86.7(3)

loop_
_geom_bond_atom_site_label_1
_geom_bond_atom_site_label_2
_geom_bond_distance
Ru1 C2 2.186(5)
Ru1 C3 2.183(5)
Ru1 C20 2.216(4)
Ru1 C1 2.226(4)
Ru1 C4 2.246(5)
Ru1 C5 2.282(4)
Ru1 S1 2.3531(9)
Ru1 S2 2.4002(11)
Ru1 Ru2 2.7412(4)
Ru2 C31 1.982(5)
Ru2 C14 2.178(4)
Ru2 C15 2.175(4)
Ru2 C11 2.182(4)
Ru2 C13 2.195(4)
Ru2 C12 2.220(4)
Ru2 S1 2.3543(10)
Ru2 S2 2.3596(11)
S1 C25 1.783(4)
S2 C26 1.772(4)
C15 C20 1.442(6)
C15 C14 1.445(6)
C15 C11 1.448(6)
C25 C26 1.386(6)
C25 C24 1.388(6)
C11 C12 1.409(7)
C11 C16 1.503(6)
C14 C13 1.410(7)
C14 C19 1.502(7)
N1 C31 1.130(6)
N1 C30 1.457(7)
C26 C21 1.386(6)
C21 C22 1.379(9)
C13 C12 1.442(7)
C13 C18 1.514(7)
C5 C4 1.388(7)
C5 C1 1.430(7)
C5 C10 1.511(8)
C24 C23 1.399(8)
C12 C17 1.486(7)
C22 C23 1.347(10)
C1 C2 1.407(7)
C1 C6 1.501(6)
C2 C3 1.414(8)
C2 C7 1.521(8)
C3 C4 1.415(9)
C3 C8 1.513(8)
C4 C9 1.499(8)
C36 C30 1.469(16)
C37 C30 1.50(3)
C38 C30 1.651(17)
P1 F3 1.531(5)
P1 F1 1.530(5)
P1 F2 1.537(5)
P1 F4 1.548(5)
P1 F6 1.563(5)
P1 F5 1.565(5)
